data_7123773
loop_
_publ_author_name
'Shreeve, Jean'ne M.'
'Hu, Lu'
'Yin, Ping'
'Gao, Haixiang'
'Imler, Gregory H.'
'Parrish, Damon A.'

_publ_section_title
;
 Fused rings with N-oxide and -NH2: good combination for high density and
 low sensitivity energetic materials
;
_journal_name_full 'Chemical Communications'
_journal_paper_doi 10.1039/C9CC04496E
_journal_year 2019
_chemical_formula_moiety 'C3 H2 N8 O3'
_chemical_formula_sum 'C3 H2 N8 O3'
_chemical_formula_weight 198.13
_space_group_crystal_system orthorhombic
_space_group_IT_number 19
_space_group_name_Hall 'P 2ac 2ab'
_space_group_name_H-M_alt 'P 21 21 21'
_symmetry_space_group_name_Hall 'P 2ac 2ab'
_symmetry_space_group_name_H-M 'P 21 21 21'
_atom_sites_solution_hydrogens geom
_audit_creation_method SHELXL-2014/7
_audit_update_record
;
2019-03-29 deposited with the CCDC.    2019-07-04 downloaded from the CCDC.
;
_cell_angle_alpha 90
_cell_angle_beta 90
_cell_angle_gamma 90
_cell_formula_units_Z 4
_cell_length_a 6.6953(9)
_cell_length_b 6.8192(9)
_cell_length_c 15.5018(19)
_cell_measurement_reflns_used 2487
_cell_measurement_temperature 150(2)
_cell_measurement_theta_max 24.989
_cell_measurement_theta_min 2.628
_cell_volume 707.76(16)
_computing_cell_refinement 'Bruker APEX3 v2015.5-2 (Bruker, 2015)'
_computing_data_collection 'Bruker APEX3 v2015.5-2 (Bruker, 2015)'
_computing_data_reduction
;
Bruker SAINT v8.34A (Bruker, 2013), Bruker XPREP v2014/2 (Bruker, 2014)
;
_computing_molecular_graphics 'Bruker SHELXTL v2014/7 (Bruker, 2014)'
_computing_publication_material 'Bruker SHELXTL v2014/7 (Bruker, 2014)'
_computing_structure_refinement 'SHELXL-2014/7 (Sheldrick, 2014)'
_computing_structure_solution 'Bruker SHELXTL v2014/7 (Bruker, 2014)'
_diffrn_ambient_temperature 150(2)
_diffrn_measured_fraction_theta_full 0.997
_diffrn_measured_fraction_theta_max 0.981
_diffrn_measurement_device_type 'Bruker SMART APEX II CCD'
_diffrn_measurement_method '\w scans'
_diffrn_radiation_monochromator graphite
_diffrn_radiation_source 'fine focus sealed tube'
_diffrn_radiation_type MoK\a
_diffrn_radiation_wavelength 0.71073
_diffrn_reflns_av_R_equivalents 0.0319
_diffrn_reflns_av_unetI/netI 0.0308
_diffrn_reflns_Laue_measured_fraction_full 0.997
_diffrn_reflns_Laue_measured_fraction_max 0.981
_diffrn_reflns_limit_h_max 9
_diffrn_reflns_limit_h_min -7
_diffrn_reflns_limit_k_max 9
_diffrn_reflns_limit_k_min -9
_diffrn_reflns_limit_l_max 21
_diffrn_reflns_limit_l_min -21
_diffrn_reflns_number 8427
_diffrn_reflns_point_group_measured_fraction_full 0.998
_diffrn_reflns_point_group_measured_fraction_max 0.971
_diffrn_reflns_theta_full 25.242
_diffrn_reflns_theta_max 30.011
_diffrn_reflns_theta_min 2.628
_exptl_absorpt_coefficient_mu 0.164
_exptl_absorpt_correction_T_max 0.7460
_exptl_absorpt_correction_T_min 0.6974
_exptl_absorpt_correction_type multi-scan
_exptl_absorpt_process_details 'SADABS v2014/5 (Bruker, 2008)'
_exptl_crystal_colour 'clear colorless'
_exptl_crystal_density_diffrn 1.859
_exptl_crystal_description block
_exptl_crystal_F_000 400
_exptl_crystal_size_max 0.179
_exptl_crystal_size_mid 0.136
_exptl_crystal_size_min 0.049
_refine_diff_density_max 0.160
_refine_diff_density_min -0.171
_refine_diff_density_rms 0.041
_refine_ls_extinction_method none
_refine_ls_goodness_of_fit_ref 1.032
_refine_ls_hydrogen_treatment constr
_refine_ls_matrix_type full
_refine_ls_number_parameters 127
_refine_ls_number_reflns 2020
_refine_ls_number_restraints 0
_refine_ls_restrained_S_all 1.032
_refine_ls_R_factor_all 0.0541
_refine_ls_R_factor_gt 0.0337
_refine_ls_shift/su_max 0.000
_refine_ls_shift/su_mean 0.000
_refine_ls_structure_factor_coef Fsqd
_refine_ls_weighting_details 'w=1/[\s^2^(Fo^2^)+(0.0366P)^2^+0.0584P] where P=(Fo^2^+2Fc^2^)/3'
_refine_ls_weighting_scheme calc
_refine_ls_wR_factor_gt 0.0688
_refine_ls_wR_factor_ref 0.0757
_reflns_Friedel_coverage 0.676
_reflns_Friedel_fraction_full 1.000
_reflns_Friedel_fraction_max 0.957
_reflns_number_gt 1586
_reflns_number_total 2020
_reflns_threshold_expression 'I > 2\s(I)'
_cod_data_source_file c9cc04496e2.cif
_cod_data_source_block shrv657
_cod_database_code 7123773
_shelx_shelxl_version_number 2014/7
_shelx_space_group_comment
;
The symmetry employed for this shelxl refinement is uniquely defined
by the following loop, which should always be used as a source of
symmetry information in preference to the above space-group names.
They are only intended as comments.
;
_shelx_estimated_absorpt_t_min 0.971
_shelx_estimated_absorpt_t_max 0.992

loop_
_space_group_symop_operation_xyz
'x, y, z'
'-x+1/2, -y, z+1/2'
'-x, y+1/2, -z+1/2'
'x+1/2, -y+1/2, -z'

loop_
_atom_site_label
_atom_site_type_symbol
_atom_site_fract_x
_atom_site_fract_y
_atom_site_fract_z
_atom_site_U_iso_or_equiv
_atom_site_adp_type
_atom_site_occupancy
_atom_site_site_symmetry_order
_atom_site_calc_flag
_atom_site_refinement_flags_posn
_atom_site_refinement_flags_adp
O1 O 0.9826(3) 0.2908(2) 0.20205(10) 0.0434(4) Uani 1 1 d . .
O2 O 0.8145(3) 0.0970(2) 0.11811(9) 0.0443(4) Uani 1 1 d . .
N3 N 0.8474(3) 0.1748(3) 0.18812(11) 0.0319(4) Uani 1 1 d . .
C4 C 0.7155(3) 0.1276(3) 0.25747(13) 0.0271(4) Uani 1 1 d . .
N5 N 0.5981(3) -0.0251(3) 0.25753(12) 0.0363(4) Uani 1 1 d . .
N6 N 0.4864(3) -0.0187(3) 0.33147(13) 0.0391(5) Uani 1 1 d . .
C7 C 0.5426(3) 0.1431(3) 0.37260(13) 0.0288(4) Uani 1 1 d . .
N8 N 0.4642(3) 0.2129(3) 0.44702(11) 0.0343(4) Uani 1 1 d . .
N9 N 0.5347(3) 0.3815(2) 0.47077(10) 0.0299(4) Uani 1 1 d . .
O10 O 0.4721(3) 0.4625(2) 0.53776(9) 0.0438(4) Uani 1 1 d . .
C11 C 0.6869(3) 0.4854(3) 0.42137(11) 0.0252(4) Uani 1 1 d . .
N12 N 0.7341(3) 0.6583(2) 0.45315(11) 0.0353(5) Uani 1 1 d . .
H12A H 0.8244 0.7312 0.4272 0.042 Uiso 1 1 calc R U
H12B H 0.6754 0.7009 0.5003 0.042 Uiso 1 1 calc R U
N13 N 0.7678(3) 0.4144(2) 0.35224(10) 0.0261(4) Uani 1 1 d . .
N14 N 0.6894(2) 0.2378(2) 0.32925(9) 0.0232(3) Uani 1 1 d . .

loop_
_atom_site_aniso_label
_atom_site_aniso_U_11
_atom_site_aniso_U_22
_atom_site_aniso_U_33
_atom_site_aniso_U_23
_atom_site_aniso_U_13
_atom_site_aniso_U_12
O1 0.0387(10) 0.0478(9) 0.0437(9) -0.0087(7) 0.0077(7) -0.0109(9)
O2 0.0514(11) 0.0530(9) 0.0286(7) -0.0112(7) -0.0059(7) 0.0058(9)
N3 0.0321(11) 0.0338(9) 0.0299(9) -0.0042(7) -0.0023(7) 0.0057(8)
C4 0.0258(10) 0.0261(9) 0.0295(10) -0.0031(8) -0.0058(8) 0.0005(8)
N5 0.0327(10) 0.0305(9) 0.0457(10) -0.0060(8) -0.0046(9) -0.0040(8)
N6 0.0363(12) 0.0314(9) 0.0495(10) -0.0005(9) -0.0007(9) -0.0090(9)
C7 0.0260(10) 0.0265(9) 0.0339(10) 0.0046(9) -0.0012(8) -0.0033(8)
N8 0.0336(10) 0.0322(9) 0.0371(9) 0.0066(8) 0.0049(8) -0.0053(9)
N9 0.0307(9) 0.0309(8) 0.0283(8) 0.0048(7) 0.0035(7) 0.0019(8)
O10 0.0517(11) 0.0459(9) 0.0339(8) -0.0017(7) 0.0179(8) 0.0024(8)
C11 0.0249(10) 0.0258(9) 0.0250(9) 0.0039(8) -0.0024(8) -0.0006(8)
N12 0.0426(12) 0.0293(9) 0.0339(10) -0.0057(8) 0.0080(8) -0.0042(8)
N13 0.0284(9) 0.0247(8) 0.0251(8) -0.0008(7) -0.0017(7) -0.0058(7)
N14 0.0230(8) 0.0226(7) 0.0240(7) 0.0017(7) -0.0040(7) -0.0028(7)

loop_
_atom_type_symbol
_atom_type_description
_atom_type_scat_dispersion_real
_atom_type_scat_dispersion_imag
_atom_type_scat_source
C C 0.0033 0.0016 'International Tables Vol C Tables 4.2.6.8 and 6.1.1.4'
H H 0.0000 0.0000 'International Tables Vol C Tables 4.2.6.8 and 6.1.1.4'
N N 0.0061 0.0033 'International Tables Vol C Tables 4.2.6.8 and 6.1.1.4'
O O 0.0106 0.0060 'International Tables Vol C Tables 4.2.6.8 and 6.1.1.4'

loop_
_geom_angle_atom_site_label_1
_geom_angle_atom_site_label_2
_geom_angle_atom_site_label_3
_geom_angle
O1 N3 O2 124.72(19)
O1 N3 C4 118.12(16)
O2 N3 C4 117.15(18)
N5 C4 N14 111.37(18)
N5 C4 N3 123.60(19)
N14 C4 N3 124.98(17)
C4 N5 N6 107.71(17)
C7 N6 N5 105.89(17)
N6 C7 N8 126.24(19)
N6 C7 N14 111.30(18)
N8 C7 N14 122.44(17)
N9 N8 C7 114.38(17)
O10 N9 N8 120.43(18)
O10 N9 C11 117.16(17)
N8 N9 C11 122.41(17)
N13 C11 N12 123.0(2)
N13 C11 N9 123.07(18)
N12 C11 N9 113.96(18)
C11 N12 H12A 120.0
C11 N12 H12B 120.0
H12A N12 H12B 120.0
C11 N13 N14 112.70(17)
C4 N14 C7 103.70(16)
C4 N14 N13 131.01(16)
C7 N14 N13 124.88(16)

loop_
_geom_bond_atom_site_label_1
_geom_bond_atom_site_label_2
_geom_bond_distance
O1 N3 1.221(2)
O2 N3 1.228(2)
N3 C4 1.428(3)
C4 N5 1.305(3)
C4 N14 1.354(3)
N5 N6 1.369(3)
N6 C7 1.328(3)
C7 N8 1.354(3)
C7 N14 1.354(3)
N8 N9 1.296(2)
N9 O10 1.249(2)
N9 C11 1.459(3)
C11 N13 1.294(3)
C11 N12 1.316(3)
N12 H12A 0.8800
N12 H12B 0.8800
N13 N14 1.362(2)

loop_
_geom_hbond_atom_site_label_D
_geom_hbond_atom_site_label_H
_geom_hbond_atom_site_label_A
_geom_hbond_distance_DH
_geom_hbond_distance_HA
_geom_hbond_distance_DA
_geom_hbond_angle_DHA
_geom_hbond_site_symmetry_A
N12 H12A O1 0.88 2.42 3.194(2) 147.2 3_755
N12 H12A O10 0.88 2.37 3.041(2) 132.7 4_566
N12 H12B O2 0.88 2.29 3.071(2) 148.1 2_665

loop_
_geom_torsion_atom_site_label_1
_geom_torsion_atom_site_label_2
_geom_torsion_atom_site_label_3
_geom_torsion_atom_site_label_4
_geom_torsion
O1 N3 C4 N5 -163.0(2)
O2 N3 C4 N5 17.9(3)
O1 N3 C4 N14 20.0(3)
O2 N3 C4 N14 -159.13(18)
N14 C4 N5 N6 0.5(2)
N3 C4 N5 N6 -176.87(19)
C4 N5 N6 C7 0.7(2)
N5 N6 C7 N8 176.7(2)
N5 N6 C7 N14 -1.6(2)
N6 C7 N8 N9 -175.1(2)
N14 C7 N8 N9 3.1(3)
C7 N8 N9 O10 179.03(18)
C7 N8 N9 C11 -0.5(3)
O10 N9 C11 N13 177.95(19)
N8 N9 C11 N13 -2.5(3)
O10 N9 C11 N12 -2.4(3)
N8 N9 C11 N12 177.15(19)
N12 C11 N13 N14 -177.09(18)
N9 C11 N13 N14 2.6(3)
N5 C4 N14 C7 -1.5(2)
N3 C4 N14 C7 175.89(19)
N5 C4 N14 N13 -174.24(18)
N3 C4 N14 N13 3.1(3)
N6 C7 N14 C4 1.9(2)
N8 C7 N14 C4 -176.48(19)
N6 C7 N14 N13 175.27(16)
N8 C7 N14 N13 -3.1(3)
C11 N13 N14 C4 171.5(2)
C11 N13 N14 C7 0.1(3)
